data_1558335
loop_
_publ_author_name
'Dick, Benjamin L.'
'Patel, Ashay'
'Cohen, Seth M.'

_publ_section_title
;
 Effect of Heterocycle Content on Metal Binding Isostere Coordination
;
_journal_name_full 'Chemical Science'
_journal_paper_doi 10.1039/D0SC02717K
_journal_year 2020
_chemical_formula_moiety 'C39 H36 B N9 O2 Zn, 1.5(C6 H6)'
_chemical_formula_sum 'C48 H45 B N9 O2 Zn'
_chemical_formula_weight 856.11
_space_group_crystal_system triclinic
_space_group_IT_number 2
_space_group_name_Hall '-P 1'
_space_group_name_H-M_alt 'P -1'
_atom_sites_solution_hydrogens geom
_atom_sites_solution_primary dual
_audit_creation_date 2020-02-03
_audit_creation_method
;
Olex2 1.2-beta
(compiled 2018.05.29 svn.r3508 for OlexSys, GUI svn.r5506)
;
_audit_update_record
;
2020-04-28 deposited with the CCDC.	2020-06-17 downloaded from the CCDC.
;
_cell_angle_alpha 96.044(11)
_cell_angle_beta 90.661(10)
_cell_angle_gamma 117.154(13)
_cell_formula_units_Z 4
_cell_length_a 11.951(7)
_cell_length_b 12.222(7)
_cell_length_c 33.40(2)
_cell_measurement_reflns_used 6498
_cell_measurement_temperature 100(2)
_cell_measurement_theta_max 21.33
_cell_measurement_theta_min 2.27
_cell_volume 4307(4)
_computing_cell_refinement 'SAINT v8.38A (Bruker, 2017)'
_computing_data_collection 'APEX3 v2017.3-0 (Bruker, 2017)'
_computing_data_reduction 'SAINT v8.38A (Bruker, 2017)'
_computing_molecular_graphics 'Olex2 (Dolomanov et al., 2009)'
_computing_publication_material 'Olex2 (Dolomanov et al., 2009)'
_computing_structure_refinement 'ShelXL (Sheldrick, 2015)'
_computing_structure_solution 'XT (Sheldrick, 2015)'
_diffrn_ambient_temperature 100.0
_diffrn_detector 'Bruker APEX-II CCD'
_diffrn_detector_area_resol_mean 8.258
_diffrn_detector_type 'CCD Area Detector'
_diffrn_measured_fraction_theta_full 0.994
_diffrn_measured_fraction_theta_max 0.994
_diffrn_measurement_device 'Kappa Four-Circle Diffractometer'
_diffrn_measurement_device_type 'Bruker APEX II Ultra'
_diffrn_measurement_method '\w and \f scans'
_diffrn_radiation_monochromator 'Double Bounce Multilayer Mirrors'
_diffrn_radiation_probe x-ray
_diffrn_radiation_type MoK\a
_diffrn_radiation_wavelength 0.71073
_diffrn_reflns_av_R_equivalents 0.0983
_diffrn_reflns_av_unetI/netI 0.0998
_diffrn_reflns_Laue_measured_fraction_full 0.994
_diffrn_reflns_Laue_measured_fraction_max 0.994
_diffrn_reflns_limit_h_max 13
_diffrn_reflns_limit_h_min -13
_diffrn_reflns_limit_k_max 14
_diffrn_reflns_limit_k_min -14
_diffrn_reflns_limit_l_max 38
_diffrn_reflns_limit_l_min -38
_diffrn_reflns_number 61119
_diffrn_reflns_point_group_measured_fraction_full 0.994
_diffrn_reflns_point_group_measured_fraction_max 0.994
_diffrn_reflns_theta_full 24.226
_diffrn_reflns_theta_max 24.226
_diffrn_reflns_theta_min 1.229
_diffrn_source 'Micro Focus Rotating Anode'
_diffrn_source_type 'Bruker TXS'
_diffrn_standards_number 0
_exptl_absorpt_coefficient_mu 0.621
_exptl_absorpt_correction_T_max 0.4894
_exptl_absorpt_correction_T_min 0.4414
_exptl_absorpt_correction_type multi-scan
_exptl_absorpt_process_details
'SADABS-2016/2 (Bruker,2016/2) was used for absorption correction. wR2(int) was 0.0619 before and 0.0537 after correction. The Ratio of minimum to maximum transmission is 0.9012. The \l/2 correction factor is Not present.'
_exptl_crystal_colour colourless
_exptl_crystal_colour_primary colourless
_exptl_crystal_density_diffrn 1.320
_exptl_crystal_description plate
_exptl_crystal_F_000 1788
_exptl_crystal_recrystallization_method 'Re-crystallisation from solvent: benzene/pentane'
_exptl_crystal_size_max 0.1
_exptl_crystal_size_mid 0.1
_exptl_crystal_size_min 0.03
_refine_diff_density_max 0.430
_refine_diff_density_min -0.441
_refine_diff_density_rms 0.068
_refine_ls_extinction_method none
_refine_ls_goodness_of_fit_ref 1.026
_refine_ls_hydrogen_treatment constr
_refine_ls_matrix_type full
_refine_ls_number_parameters 1230
_refine_ls_number_reflns 13796
_refine_ls_number_restraints 252
_refine_ls_restrained_S_all 1.017
_refine_ls_R_factor_all 0.1049
_refine_ls_R_factor_gt 0.0568
_refine_ls_shift/su_max 0.001
_refine_ls_shift/su_mean 0.000
_refine_ls_structure_factor_coef Fsqd
_refine_ls_weighting_details 'w=1/[\s^2^(Fo^2^)+(0.0197P)^2^+5.6819P] where P=(Fo^2^+2Fc^2^)/3'
_refine_ls_weighting_scheme calc
_refine_ls_wR_factor_gt 0.0986
_refine_ls_wR_factor_ref 0.1126
_reflns_Friedel_coverage 0.000
_reflns_number_gt 9145
_reflns_number_total 13796
_reflns_threshold_expression 'I > 2\s(I)'
_cod_data_source_file d0sc02717k2.cif
_cod_data_source_block Tp_MePh_Zn_2a
_cod_depositor_comments
;
The following automatic conversions were performed:

data item '_diffrn_radiation_probe' value 'X-ray' was changed to
'x-ray' in accordance with the
/home/data/users/saulius/crontab/automatic-downloads/rss-feeds/RSC/lib/dictionaries/cif_core.dic
dictionary named 'cif_core.dic' version 2.4.2 last updated on
2011-04-26.

Automatic conversion script
Id: cif_fix_values 7556 2019-12-06 15:28:31Z antanas 
;
_cod_database_code 1558335
_shelx_shelxl_version_number 2014/7
_shelx_space_group_comment
;
The symmetry employed for this shelxl refinement is uniquely defined
by the following loop, which should always be used as a source of
symmetry information in preference to the above space-group names.
They are only intended as comments.
;
_shelx_estimated_absorpt_t_max 0.982
_shelx_estimated_absorpt_t_min 0.940
_olex2_refinement_description
;
1. Fixed Uiso
 At 1.2 times of:
  All B(H) groups, All B(H,H) groups, All C(H) groups, All N(H) groups
 At 1.5 times of:
  All C(H,H,H) groups
2. Uiso/Uaniso restraints and constraints
Uanis(N14A) = Uanis(N14)
Uanis(N15A) = Uanis(N15)
Uanis(C60A) = Uanis(C60)
Uanis(C61A) = Uanis(C61)
Uanis(C62) = Uanis(C62A)
Uanis(C63A) = Uanis(C63)
Uanis(C64A) = Uanis(C64)
3. Rigid body (RIGU) restrains
 C96A, C91A, H91A, C92A, H96A, C95A, H92A, C93A, H95A, C94A, H93A, H94A
 with sigma for 1-2 distances of 0.004 and sigma for 1-3 distances of 0.004
 C91, C96, H96, C95, H91, C92, C94, H95, C93, H92, H94, H93
 with sigma for 1-2 distances of 0.004 and sigma for 1-3 distances of 0.004
 C60, C61, N14, N15, C62, C63, C64, C69, C68, C67, C66, C65
 with sigma for 1-2 distances of 0.002 and sigma for 1-3 distances of 0.004
 N14A, N15A, C63A, C62A, C61A, C60A, C64A, C69A, C68A, C67A, C66A, C65A
 with sigma for 1-2 distances of 0.002 and sigma for 1-3 distances of 0.004
4. Others
 Sof(C91A)=Sof(H91A)=Sof(C96A)=Sof(H96A)=Sof(C95A)=Sof(H95A)=Sof(C94A)=
 Sof(H94A)=Sof(C92A)=Sof(H92A)=Sof(C93A)=Sof(H93A)=1-FVAR(1)
 Sof(C96)=Sof(H96)=Sof(C91)=Sof(H91)=Sof(C94)=Sof(H94)=Sof(C93)=Sof(H93)=
 Sof(C95)=Sof(H95)=Sof(C92)=Sof(H92)=FVAR(1)
 Sof(H2B)=Sof(C60A)=Sof(H60D)=Sof(H60E)=Sof(H60F)=Sof(C61A)=Sof(N14A)=
 Sof(N15A)=Sof(C63A)=Sof(C62A)=Sof(H62A)=Sof(C64A)=Sof(C69A)=Sof(H69A)=
 Sof(C68A)=Sof(H68A)=Sof(C67A)=Sof(H67A)=Sof(C66A)=Sof(H66A)=Sof(C65A)=
 Sof(H65A)=1-FVAR(2)
 Sof(H2A)=Sof(N14)=Sof(N15)=Sof(C61)=Sof(C63)=Sof(C60)=Sof(H60A)=Sof(H60B)=
 Sof(H60C)=Sof(C62)=Sof(H62)=Sof(C64)=Sof(C69)=Sof(H69)=Sof(C68)=Sof(H68)=
 Sof(C67)=Sof(H67)=Sof(C65)=Sof(H65)=Sof(C66)=Sof(H66)=FVAR(2)
5.a Ternary CH refined with riding coordinates:
 B1(H1), B2(H2A), B2(H2B)
5.b Aromatic/amide H refined with riding coordinates:
 N8(H8), N17(H17), C42(H42), C23(H23), C3(H3), C74(H74), C10(H10), C38(H38),
 C49(H49), C45(H45), C55(H55), C47(H47), C77(H77), C6(H6), C52(H52), C13(H13),
 C46(H46), C35(H35), C48(H48), C20(H20), C57(H57), C9(H9), C75(H75), C29(H29),
 C36(H36), C26(H26), C37(H37), C19(H19), C76(H76), C30(H30), C56(H56), C8(H8A),
 C7(H7), C81(H81), C59(H59), C80(H80), C16(H16), C28(H28), C87(H87), C83(H83),
 C27(H27), C79(H79), C58(H58), C18(H18), C17(H17A), C86(H86), C82(H82),
 C88(H88), C84(H84), C85(H85), C90(H90), C89(H89), C96(H96), C91(H91), C94(H94),
  C93(H93), C95(H95), C92(H92), C91A(H91A), C96A(H96A), C95A(H95A), C94A(H94A),
 C92A(H92A), C93A(H93A), C62(H62), C69(H69), C68(H68), C67(H67), C65(H65),
 C66(H66), C62A(H62A), C69A(H69A), C68A(H68A), C67A(H67A), C66A(H66A),
 C65A(H65A)
5.c Idealised Me refined as rotating group:
 C21(H21A,H21B,H21C), C11(H11A,H11B,H11C), C40(H40A,H40B,H40C), C1(H1A,H1B,
 H1C), C31(H31A,H31B,H31C), C50(H50A,H50B,H50C), C70(H70A,H70B,H70C), C60(H60A,
 H60B,H60C), C60A(H60D,H60E,H60F)
;
_olex2_submission_special_instructions 'No special instructions were received'

loop_
_space_group_symop_operation_xyz
'x, y, z'
'-x, -y, -z'

loop_
_atom_site_label
_atom_site_type_symbol
_atom_site_fract_x
_atom_site_fract_y
_atom_site_fract_z
_atom_site_U_iso_or_equiv
_atom_site_adp_type
_atom_site_occupancy
_atom_site_site_symmetry_order
_atom_site_calc_flag
_atom_site_refinement_flags_posn
_atom_site_refinement_flags_adp
_atom_site_refinement_flags_occupancy
_atom_site_disorder_assembly
_atom_site_disorder_group
Zn1 Zn -0.50264(4) 0.21716(4) 0.39696(2) 0.01979(13) Uani 1 1 d . . . . .
Zn2 Zn -0.24743(4) 0.21592(4) 0.10714(2) 0.02674(14) Uani 1 1 d . . . . .
O1 O -0.3624(2) 0.3302(2) 0.36604(8) 0.0225(7) Uani 1 1 d . . . . .
O3 O -0.3702(3) 0.2541(3) 0.13510(9) 0.0321(8) Uani 1 1 d . . . . .
O2 O -0.1828(3) 0.4511(3) 0.32131(9) 0.0388(8) Uani 1 1 d . . . . .
N11 N -0.0736(3) 0.2955(3) 0.08748(9) 0.0180(8) Uani 1 1 d . . . . .
N10 N -0.0600(3) 0.2376(3) 0.05178(9) 0.0192(8) Uani 1 1 d . . . . .
N8 N -0.5383(3) 0.1514(3) 0.27284(10) 0.0214(8) Uani 1 1 d . . . . .
H8 H -0.4976 0.1773 0.2512 0.026 Uiso 1 1 calc R . . . .
N7 N -0.5763(3) 0.1384(3) 0.33788(9) 0.0181(8) Uani 1 1 d . . . . .
N9 N -0.2899(3) 0.3475(3) 0.30122(10) 0.0228(8) Uani 1 1 d . . . . .
N6 N -0.5762(3) 0.0532(3) 0.42249(10) 0.0208(8) Uani 1 1 d . . . . .
N16 N -0.2003(3) 0.2013(3) 0.16731(10) 0.0192(8) Uani 1 1 d . . . . .
N1 N -0.6794(3) 0.2293(3) 0.45384(10) 0.0206(8) Uani 1 1 d . . . . .
N4 N -0.3896(3) 0.2937(3) 0.45320(10) 0.0219(8) Uani 1 1 d . . . . .
N3 N -0.4652(3) 0.2854(3) 0.48469(10) 0.0216(8) Uani 1 1 d . . . . .
N13 N -0.3146(3) 0.0532(3) 0.07144(10) 0.0203(8) Uani 1 1 d . . . . .
N12 N -0.2814(3) 0.0617(3) 0.03222(10) 0.0210(8) Uani 1 1 d . . . . .
N5 N -0.6136(3) 0.0625(3) 0.46095(10) 0.0209(8) Uani 1 1 d . . . . .
N2 N -0.6333(3) 0.2683(3) 0.41790(10) 0.0205(8) Uani 1 1 d . . . . .
N18 N -0.4597(3) 0.2473(3) 0.19679(10) 0.0283(9) Uani 1 1 d . . . . .
O4 O -0.5568(3) 0.2537(3) 0.17307(10) 0.0511(10) Uani 1 1 d . . . . .
N17 N -0.2524(3) 0.2196(3) 0.23068(10) 0.0271(9) Uani 1 1 d . . . . .
H17 H -0.2904 0.2352 0.2513 0.033 Uiso 1 1 calc R . . . .
C32 C -0.3725(4) 0.2992(4) 0.32777(12) 0.0199(10) Uani 1 1 d . . . . .
C4 C -0.7160(4) 0.2970(3) 0.40010(12) 0.0188(9) Uani 1 1 d . . . . .
C78 C -0.1246(4) 0.1731(4) 0.19257(13) 0.0238(10) Uani 1 1 d . . . . .
C33 C -0.4952(4) 0.1956(4) 0.31139(12) 0.0185(9) Uani 1 1 d . . . . .
C34 C -0.6599(4) 0.0566(4) 0.27382(13) 0.0232(10) Uani 1 1 d . . . . .
C14 C -0.2732(4) 0.3830(4) 0.46596(12) 0.0230(10) Uani 1 1 d . . . . .
C42 C 0.1280(4) 0.3404(4) 0.08253(12) 0.0221(10) Uani 1 1 d . . . . .
H42 H 0.2161 0.3743 0.0887 0.027 Uiso 1 1 calc R . . . .
C39 C -0.6823(4) 0.0497(4) 0.31474(12) 0.0208(10) Uani 1 1 d . . . . .
C43 C 0.0420(4) 0.3592(3) 0.10647(12) 0.0192(10) Uani 1 1 d . . . . .
C73 C -0.1582(4) 0.1835(4) 0.23224(13) 0.0266(10) Uani 1 1 d . . . . .
C23 C -0.6519(4) -0.1324(4) 0.44504(12) 0.0230(10) Uani 1 1 d . . . . .
H23 H -0.6776 -0.2179 0.4461 0.028 Uiso 1 1 calc R . . . .
C41 C 0.0624(4) 0.2644(4) 0.04855(12) 0.0201(10) Uani 1 1 d . . . . .
C54 C -0.4780(4) -0.0983(4) 0.10919(13) 0.0248(10) Uani 1 1 d . . . . .
C72 C -0.2746(4) 0.2261(4) 0.19151(12) 0.0208(10) Uani 1 1 d . . . . .
C5 C -0.6892(4) 0.3496(3) 0.36158(12) 0.0198(10) Uani 1 1 d . . . . .
C24 C -0.5984(4) -0.0649(4) 0.41291(12) 0.0236(10) Uani 1 1 d . . . . .
C2 C -0.7893(4) 0.2326(4) 0.45861(13) 0.0229(10) Uani 1 1 d . . . . .
C3 C -0.8157(4) 0.2749(4) 0.42479(13) 0.0270(10) Uani 1 1 d . . . . .
H3 H -0.8874 0.2867 0.4194 0.032 Uiso 1 1 calc R . . . .
C22 C -0.6599(4) -0.0497(4) 0.47480(12) 0.0224(10) Uani 1 1 d . . . . .
C71 C -0.3740(4) 0.2460(4) 0.17308(13) 0.0238(10) Uani 1 1 d . . . . .
C44 C 0.0639(4) 0.4388(4) 0.14473(12) 0.0204(10) Uani 1 1 d . . . . .
C15 C -0.1648(4) 0.4095(4) 0.44082(14) 0.0284(11) Uani 1 1 d . . . . .
C51 C -0.3660(4) -0.0391(4) 0.00853(13) 0.0322(11) Uani 1 1 d . . . . .
C12 C -0.3967(4) 0.3698(4) 0.51638(13) 0.0305(11) Uani 1 1 d . . . . .
C74 C -0.1027(4) 0.1562(4) 0.26403(13) 0.0321(11) Uani 1 1 d . . . . .
H74 H -0.1245 0.1644 0.2911 0.039 Uiso 1 1 calc R . . . .
C10 C -0.5655(4) 0.4278(4) 0.35380(12) 0.0238(10) Uani 1 1 d . . . . .
H10 H -0.4993 0.4479 0.3736 0.029 Uiso 1 1 calc R . . . .
C38 C -0.7975(4) -0.0357(4) 0.32643(13) 0.0271(11) Uani 1 1 d . . . . .
H38 H -0.8135 -0.0419 0.3541 0.033 Uiso 1 1 calc R . . . .
C49 C -0.0125(4) 0.4940(4) 0.15474(12) 0.0245(10) Uani 1 1 d . . . . .
H49 H -0.0806 0.4797 0.1365 0.029 Uiso 1 1 calc R . . . .
C45 C 0.1647(4) 0.4632(4) 0.17148(13) 0.0287(11) Uani 1 1 d . . . . .
H45 H 0.2191 0.4275 0.1650 0.034 Uiso 1 1 calc R . . . .
C25 C -0.5697(4) -0.1089(4) 0.37357(13) 0.0251(10) Uani 1 1 d . . . . .
C55 C -0.4071(4) -0.0717(4) 0.14507(13) 0.0264(10) Uani 1 1 d . . . . .
H55 H -0.3178 -0.0284 0.1455 0.032 Uiso 1 1 calc R . . . .
C53 C -0.4184(4) -0.0569(4) 0.07165(13) 0.0236(10) Uani 1 1 d . . . . .
C47 C 0.1088(4) 0.5929(4) 0.21721(13) 0.0311(11) Uani 1 1 d . . . . .
H47 H 0.1246 0.6454 0.2419 0.037 Uiso 1 1 calc R . . . .
C77 C -0.0340(4) 0.1349(4) 0.18313(14) 0.0287(11) Uani 1 1 d . . . . .
H77 H -0.0103 0.1285 0.1563 0.034 Uiso 1 1 calc R . . . .
C6 C -0.7838(4) 0.3244(4) 0.33237(13) 0.0301(11) Uani 1 1 d . . . . .
H6 H -0.8690 0.2710 0.3369 0.036 Uiso 1 1 calc R . . . .
C52 C -0.4534(4) -0.1152(4) 0.03259(13) 0.0384(13) Uani 1 1 d . . . . .
H52 H -0.5241 -0.1928 0.0240 0.046 Uiso 1 1 calc R . . . .
C21 C -0.7072(4) -0.0704(4) 0.51597(13) 0.0316(11) Uani 1 1 d . . . . .
H21A H -0.6381 -0.0199 0.5364 0.047 Uiso 1 1 calc GR . . . .
H21B H -0.7395 -0.1582 0.5193 0.047 Uiso 1 1 calc GR . . . .
H21C H -0.7750 -0.0469 0.5192 0.047 Uiso 1 1 calc GR . . . .
C13 C -0.2755(4) 0.4326(4) 0.50513(14) 0.0335(12) Uani 1 1 d . . . . .
H13 H -0.2062 0.4977 0.5211 0.040 Uiso 1 1 calc R . . . .
C46 C 0.1864(4) 0.5390(4) 0.20743(13) 0.0322(11) Uani 1 1 d . . . . .
H46 H 0.2552 0.5543 0.2256 0.039 Uiso 1 1 calc R . . . .
C35 C -0.7510(4) -0.0198(4) 0.24324(14) 0.0316(11) Uani 1 1 d . . . . .
H35 H -0.7355 -0.0152 0.2155 0.038 Uiso 1 1 calc R . . . .
C48 C 0.0087(4) 0.5698(4) 0.19098(13) 0.0309(11) Uani 1 1 d . . . . .
H48 H -0.0456 0.6055 0.1976 0.037 Uiso 1 1 calc R . . . .
C20 C -0.1617(4) 0.3210(4) 0.41262(13) 0.0289(11) Uani 1 1 d . . . . .
H20 H -0.2304 0.2399 0.4093 0.035 Uiso 1 1 calc R . . . .
C57 C -0.5931(4) -0.1734(4) 0.18045(15) 0.0369(12) Uani 1 1 d . . . . .
H57 H -0.6325 -0.1962 0.2049 0.044 Uiso 1 1 calc R . . . .
C9 C -0.5377(4) 0.4767(4) 0.31765(13) 0.0293(11) Uani 1 1 d . . . . .
H9 H -0.4526 0.5279 0.3124 0.035 Uiso 1 1 calc R . . . .
C75 C -0.0142(4) 0.1164(4) 0.25400(14) 0.0335(12) Uani 1 1 d . . . . .
H75 H 0.0246 0.0949 0.2747 0.040 Uiso 1 1 calc R . . . .
C29 C -0.4372(5) -0.0818(4) 0.31761(14) 0.0384(12) Uani 1 1 d . . . . .
H29 H -0.3622 -0.0327 0.3053 0.046 Uiso 1 1 calc R . . . .
C36 C -0.8650(4) -0.1025(4) 0.25580(14) 0.0335(12) Uani 1 1 d . . . . .
H36 H -0.9305 -0.1556 0.2361 0.040 Uiso 1 1 calc R . . . .
C26 C -0.6540(4) -0.2241(4) 0.35342(14) 0.0374(12) Uani 1 1 d . . . . .
H26 H -0.7294 -0.2740 0.3654 0.045 Uiso 1 1 calc R . . . .
C37 C -0.8876(4) -0.1109(4) 0.29648(14) 0.0335(12) Uani 1 1 d . . . . .
H37 H -0.9673 -0.1702 0.3037 0.040 Uiso 1 1 calc R . . . .
C19 C -0.0604(4) 0.3473(5) 0.38884(15) 0.0380(12) Uani 1 1 d . . . . .
H19 H -0.0615 0.2849 0.3691 0.046 Uiso 1 1 calc R . . . .
C76 C 0.0198(4) 0.1071(4) 0.21452(14) 0.0341(12) Uani 1 1 d . . . . .
H76 H 0.0821 0.0806 0.2091 0.041 Uiso 1 1 calc R . . . .
C11 C -0.4532(5) 0.3835(4) 0.55491(13) 0.0430(13) Uani 1 1 d . . . . .
H11A H -0.5145 0.4140 0.5502 0.064 Uiso 1 1 calc GR . . . .
H11B H -0.3866 0.4426 0.5749 0.064 Uiso 1 1 calc GR . . . .
H11C H -0.4956 0.3029 0.5650 0.064 Uiso 1 1 calc GR . . . .
C30 C -0.4606(4) -0.0385(4) 0.35510(13) 0.0322(11) Uani 1 1 d . . . . .
H30 H -0.4013 0.0402 0.3683 0.039 Uiso 1 1 calc R . . . .
C56 C -0.4651(4) -0.1076(4) 0.18062(14) 0.0350(12) Uani 1 1 d . . . . .
H56 H -0.4151 -0.0862 0.2053 0.042 Uiso 1 1 calc R . . . .
C8 C -0.6335(5) 0.4512(4) 0.28915(14) 0.0409(13) Uani 1 1 d . . . . .
H8A H -0.6149 0.4857 0.2644 0.049 Uiso 1 1 calc R . . . .
C40 C 0.1065(4) 0.2144(4) 0.01262(13) 0.0321(11) Uani 1 1 d . . . . .
H40A H 0.0602 0.1237 0.0090 0.048 Uiso 1 1 calc GR . . . .
H40B H 0.1969 0.2406 0.0169 0.048 Uiso 1 1 calc GR . . . .
H40C H 0.0914 0.2461 -0.0115 0.048 Uiso 1 1 calc GR . . . .
C7 C -0.7558(5) 0.3758(4) 0.29678(14) 0.0412(13) Uani 1 1 d . . . . .
H7 H -0.8220 0.3589 0.2773 0.049 Uiso 1 1 calc R . . . .
C81 C -0.2427(4) 0.6626(5) 0.26798(15) 0.0391(13) Uani 1 1 d . . . . .
H81 H -0.2215 0.6502 0.2940 0.047 Uiso 1 1 calc R . . . .
C59 C -0.6074(4) -0.1680(4) 0.10934(15) 0.0403(13) Uani 1 1 d . . . . .
H59 H -0.6580 -0.1901 0.0848 0.048 Uiso 1 1 calc R . . . .
C80 C -0.3006(4) 0.5631(4) 0.23860(14) 0.0385(12) Uani 1 1 d . . . . .
H80 H -0.3197 0.4822 0.2444 0.046 Uiso 1 1 calc R . . . .
C16 C -0.0608(4) 0.5272(4) 0.44640(16) 0.0419(13) Uani 1 1 d . . . . .
H16 H -0.0591 0.5897 0.4662 0.050 Uiso 1 1 calc R . . . .
C28 C -0.5231(5) -0.1967(5) 0.29820(15) 0.0468(14) Uani 1 1 d . . . . .
H28 H -0.5078 -0.2263 0.2725 0.056 Uiso 1 1 calc R . . . .
C87 C -1.0094(5) -0.0783(5) 0.40917(15) 0.0453(14) Uani 1 1 d . . . . .
H87 H -0.9262 -0.0169 0.4179 0.054 Uiso 1 1 calc R . . . .
C1 C -0.8636(4) 0.1964(4) 0.49514(13) 0.0353(12) Uani 1 1 d . . . . .
H1A H -0.8835 0.1110 0.4987 0.053 Uiso 1 1 calc GR . . . .
H1B H -0.9420 0.2025 0.4915 0.053 Uiso 1 1 calc GR . . . .
H1C H -0.8138 0.2522 0.5190 0.053 Uiso 1 1 calc GR . . . .
C83 C -0.2460(5) 0.7972(5) 0.22250(19) 0.0562(16) Uani 1 1 d . . . . .
H83 H -0.2272 0.8781 0.2169 0.067 Uiso 1 1 calc R . . . .
C27 C -0.6298(5) -0.2666(5) 0.31639(16) 0.0509(15) Uani 1 1 d . . . . .
H27 H -0.6882 -0.3459 0.3033 0.061 Uiso 1 1 calc R . . . .
C31 C -0.0793(5) 0.4893(5) 0.29561(15) 0.0495(15) Uani 1 1 d . . . . .
H31A H -0.1076 0.4979 0.2690 0.074 Uiso 1 1 calc GR . . . .
H31B H -0.0489 0.4269 0.2928 0.074 Uiso 1 1 calc GR . . . .
H31C H -0.0110 0.5690 0.3076 0.074 Uiso 1 1 calc GR . . . .
C79 C -0.3307(4) 0.5809(5) 0.20097(15) 0.0426(13) Uani 1 1 d . . . . .
H79 H -0.3700 0.5121 0.1806 0.051 Uiso 1 1 calc R . . . .
C58 C -0.6642(4) -0.2061(5) 0.14462(15) 0.0432(13) Uani 1 1 d . . . . .
H58 H -0.7530 -0.2553 0.1440 0.052 Uiso 1 1 calc R . . . .
B1 B -0.6042(4) 0.1866(4) 0.48081(15) 0.0231(12) Uani 1 1 d . . . . .
H1 H -0.6384 0.1765 0.5081 0.028 Uiso 1 1 calc R . . . .
C18 C 0.0413(5) 0.4630(5) 0.39360(17) 0.0483(15) Uani 1 1 d . . . . .
H18 H 0.1106 0.4813 0.3772 0.058 Uiso 1 1 calc R . . . .
C17 C 0.0413(4) 0.5513(5) 0.42218(18) 0.0491(15) Uani 1 1 d . . . . .
H17A H 0.1121 0.6312 0.4258 0.059 Uiso 1 1 calc R . . . .
C86 C -1.0330(5) -0.1983(5) 0.39974(15) 0.0469(14) Uani 1 1 d . . . . .
H86 H -0.9660 -0.2193 0.4018 0.056 Uiso 1 1 calc R . . . .
C82 C -0.2150(4) 0.7806(5) 0.26005(17) 0.0471(14) Uani 1 1 d . . . . .
H82 H -0.1749 0.8492 0.2804 0.057 Uiso 1 1 calc R . . . .
B2 B -0.1727(4) 0.1792(4) 0.01907(14) 0.0231(12) Uani 1 1 d . . . . .
H2A H -0.1438 0.1576 -0.0072 0.028 Uiso 0.520(10) 1 calc R . P A 1
H2B H -0.1442 0.1586 -0.0074 0.028 Uiso 0.480(10) 1 calc R . P A 2
C88 C -1.1016(6) -0.0451(5) 0.40633(16) 0.0534(15) Uani 1 1 d . . . . .
H88 H -1.0832 0.0391 0.4133 0.064 Uiso 1 1 calc R . . . .
C50 C -0.3591(5) -0.0580(5) -0.03606(13) 0.0512(15) Uani 1 1 d . . . . .
H50A H -0.3532 0.0145 -0.0477 0.077 Uiso 1 1 calc GR . . . .
H50B H -0.4350 -0.1319 -0.0477 0.077 Uiso 1 1 calc GR . . . .
H50C H -0.2845 -0.0692 -0.0420 0.077 Uiso 1 1 calc GR . . . .
C84 C -0.3045(5) 0.6978(5) 0.19242(17) 0.0515(15) Uani 1 1 d . . . . .
H84 H -0.3261 0.7101 0.1664 0.062 Uiso 1 1 calc R . . . .
C85 C -1.1521(7) -0.2891(5) 0.38730(15) 0.0593(17) Uani 1 1 d . . . . .
H85 H -1.1694 -0.3732 0.3813 0.071 Uiso 1 1 calc R . . . .
C70 C -0.6375(5) 0.2790(6) 0.19775(19) 0.073(2) Uani 1 1 d . . . . .
H70A H -0.7088 0.2728 0.1812 0.109 Uiso 1 1 calc GR . . . .
H70B H -0.5918 0.3629 0.2121 0.109 Uiso 1 1 calc GR . . . .
H70C H -0.6688 0.2190 0.2173 0.109 Uiso 1 1 calc GR . . . .
C90 C -1.2481(6) -0.2530(6) 0.38379(15) 0.0647(19) Uani 1 1 d . . . . .
H90 H -1.3316 -0.3128 0.3747 0.078 Uiso 1 1 calc R . . . .
C89 C -1.2198(6) -0.1301(7) 0.39375(16) 0.0624(17) Uani 1 1 d . . . . .
H89 H -1.2843 -0.1055 0.3917 0.075 Uiso 1 1 calc R . . . .
C96 C -1.0164(16) -0.0191(11) 0.0884(3) 0.040(4) Uani 0.606(19) 1 d . U P B 1
H96 H -1.0452 0.0226 0.0718 0.048 Uiso 0.606(19) 1 calc R U P B 1
C91 C -0.8909(15) 0.0333(12) 0.1017(3) 0.041(3) Uani 0.606(19) 1 d . U P B 1
H91 H -0.8343 0.1118 0.0943 0.050 Uiso 0.606(19) 1 calc R U P B 1
C94 C -1.0571(15) -0.1959(13) 0.1230(5) 0.052(4) Uani 0.606(19) 1 d . U P B 1
H94 H -1.1140 -0.2751 0.1300 0.063 Uiso 0.606(19) 1 calc R U P B 1
C93 C -0.9311(13) -0.1406(12) 0.1358(3) 0.045(3) Uani 0.606(19) 1 d . U P B 1
H93 H -0.9011 -0.1823 0.1520 0.054 Uiso 0.606(19) 1 calc R U P B 1
C95 C -1.0985(15) -0.1308(12) 0.0993(3) 0.049(3) Uani 0.606(19) 1 d . U P B 1
H95 H -1.1853 -0.1657 0.0907 0.058 Uiso 0.606(19) 1 calc R U P B 1
C92 C -0.8457(15) -0.0242(12) 0.1253(3) 0.044(3) Uani 0.606(19) 1 d . U P B 1
H92 H -0.7591 0.0133 0.1343 0.053 Uiso 0.606(19) 1 calc R U P B 1
C91A C -0.956(2) -0.0077(19) 0.0950(5) 0.033(4) Uani 0.394(19) 1 d . U P B 2
H91A H -0.8960 0.0731 0.0905 0.039 Uiso 0.394(19) 1 calc R U P B 2
C96A C -1.0795(19) -0.0489(19) 0.0847(5) 0.040(4) Uani 0.394(19) 1 d . U P B 2
H96A H -1.1050 0.0060 0.0741 0.048 Uiso 0.394(19) 1 calc R U P B 2
C95A C -1.170(2) -0.1665(16) 0.0888(6) 0.055(5) Uani 0.394(19) 1 d . U P B 2
H95A H -1.2549 -0.1947 0.0796 0.066 Uiso 0.394(19) 1 calc R U P B 2
C94A C -1.134(2) -0.2413(17) 0.1063(6) 0.055(5) Uani 0.394(19) 1 d . U P B 2
H94A H -1.1952 -0.3223 0.1102 0.066 Uiso 0.394(19) 1 calc R U P B 2
C92A C -0.918(2) -0.087(2) 0.1128(6) 0.046(5) Uani 0.394(19) 1 d . U P B 2
H92A H -0.8321 -0.0595 0.1203 0.055 Uiso 0.394(19) 1 calc R U P B 2
C93A C -1.006(2) -0.201(2) 0.1188(8) 0.053(6) Uani 0.394(19) 1 d . U P B 2
H93A H -0.9824 -0.2546 0.1314 0.064 Uiso 0.394(19) 1 calc R U P B 2
N14 N -0.226(4) 0.269(3) 0.0137(11) 0.017(4) Uani 0.520(10) 1 d . U P A 1
N15 N -0.289(3) 0.294(2) 0.0461(6) 0.0210(16) Uani 0.520(10) 1 d . U P A 1
C61 C -0.188(2) 0.3679(18) -0.0102(6) 0.0196(19) Uani 0.520(10) 1 d . U P A 1
C63 C -0.304(2) 0.394(2) 0.0367(5) 0.020(2) Uani 0.520(10) 1 d . U P A 1
C60 C -0.102(3) 0.373(2) -0.0428(6) 0.024(3) Uani 0.520(10) 1 d . U P A 1
H60A H -0.0170 0.3983 -0.0308 0.036 Uiso 0.520(10) 1 calc GR . P A 1
H60B H -0.0982 0.4333 -0.0606 0.036 Uiso 0.520(10) 1 calc GR . P A 1
H60C H -0.1334 0.2911 -0.0585 0.036 Uiso 0.520(10) 1 calc GR . P A 1
C62 C -0.244(2) 0.4367(18) 0.0025(4) 0.021(2) Uani 0.520(10) 1 d . U P A 1
H62 H -0.2420 0.5037 -0.0100 0.026 Uiso 0.520(10) 1 calc R . P A 1
C64 C -0.3798(16) 0.4453(14) 0.0596(4) 0.023(2) Uani 0.520(10) 1 d . U P A 1
C69 C -0.4723(14) 0.3774(14) 0.0849(5) 0.026(3) Uani 0.520(10) 1 d . U P A 1
H69 H -0.4875 0.2958 0.0885 0.031 Uiso 0.520(10) 1 calc R . P A 1
C68 C -0.5412(13) 0.4279(11) 0.1046(4) 0.025(3) Uani 0.520(10) 1 d . U P A 1
H68 H -0.6037 0.3806 0.1217 0.030 Uiso 0.520(10) 1 calc R . P A 1
C67 C -0.5213(10) 0.5462(11) 0.1001(3) 0.025(2) Uani 0.520(10) 1 d . U P A 1
H67 H -0.5698 0.5801 0.1138 0.030 Uiso 0.520(10) 1 calc R . P A 1
C65 C -0.3596(10) 0.5648(8) 0.0555(4) 0.039(3) Uani 0.520(10) 1 d . U P A 1
H65 H -0.2964 0.6132 0.0388 0.047 Uiso 0.520(10) 1 calc R . P A 1
C66 C -0.4299(10) 0.6145(9) 0.0755(4) 0.039(3) Uani 0.520(10) 1 d . U P A 1
H66 H -0.4151 0.6962 0.0722 0.047 Uiso 0.520(10) 1 calc R . P A 1
C60A C -0.102(3) 0.349(3) -0.0492(7) 0.024(3) Uani 0.480(10) 1 d . U P A 2
H60D H -0.0136 0.3934 -0.0385 0.036 Uiso 0.480(10) 1 calc GR . P A 2
H60E H -0.1144 0.3919 -0.0707 0.036 Uiso 0.480(10) 1 calc GR . P A 2
H60F H -0.1217 0.2643 -0.0601 0.036 Uiso 0.480(10) 1 calc GR . P A 2
C61A C -0.187(3) 0.3464(19) -0.0160(6) 0.0196(19) Uani 0.480(10) 1 d . U P A 2
N14A N -0.208(4) 0.286(3) 0.0166(12) 0.017(4) Uani 0.480(10) 1 d . U P A 2
N15A N -0.290(3) 0.305(3) 0.0404(7) 0.0210(16) Uani 0.480(10) 1 d . U P A 2
C63A C -0.309(3) 0.393(2) 0.0262(5) 0.020(2) Uani 0.480(10) 1 d . U P A 2
C62A C -0.245(2) 0.4244(19) -0.0095(5) 0.021(2) Uani 0.480(10) 1 d . U P A 2
H62A H -0.2411 0.4853 -0.0256 0.026 Uiso 0.480(10) 1 calc R . P A 2
C64A C -0.3855(17) 0.4458(15) 0.0460(4) 0.023(2) Uani 0.480(10) 1 d . U P A 2
C69A C -0.4334(15) 0.4168(14) 0.0823(6) 0.033(4) Uani 0.480(10) 1 d . U P A 2
H69A H -0.4207 0.3570 0.0950 0.040 Uiso 0.480(10) 1 calc R . P A 2
C68A C -0.5024(14) 0.4745(14) 0.1018(5) 0.033(3) Uani 0.480(10) 1 d . U P A 2
H68A H -0.5350 0.4536 0.1273 0.040 Uiso 0.480(10) 1 calc R . P A 2
C67A C -0.5213(16) 0.5627(13) 0.0827(5) 0.039(3) Uani 0.480(10) 1 d . U P A 2
H67A H -0.5640 0.6044 0.0956 0.047 Uiso 0.480(10) 1 calc R . P A 2
C66A C -0.4772(10) 0.5877(10) 0.0454(4) 0.042(3) Uani 0.480(10) 1 d . U P A 2
H66A H -0.4926 0.6448 0.0320 0.050 Uiso 0.480(10) 1 calc R . P A 2
C65A C -0.4111(10) 0.5315(9) 0.0270(4) 0.035(3) Uani 0.480(10) 1 d . U P A 2
H65A H -0.3819 0.5504 0.0011 0.042 Uiso 0.480(10) 1 calc R . P A 2

loop_
_atom_site_aniso_label
_atom_site_aniso_U_11
_atom_site_aniso_U_22
_atom_site_aniso_U_33
_atom_site_aniso_U_23
_atom_site_aniso_U_13
_atom_site_aniso_U_12
Zn1 0.0202(3) 0.0220(3) 0.0183(3) 0.0032(2) 0.0035(2) 0.0106(2)
Zn2 0.0196(3) 0.0240(3) 0.0293(3) -0.0029(2) 0.0078(2) 0.0048(2)
O1 0.0217(16) 0.0263(16) 0.0193(17) 0.0038(13) 0.0014(12) 0.0106(13)
O3 0.039(2) 0.044(2) 0.0250(19) 0.0124(15) 0.0096(14) 0.0273(16)
O2 0.034(2) 0.039(2) 0.034(2) 0.0025(16) 0.0080(15) 0.0093(16)
N11 0.019(2) 0.0168(18) 0.0161(19) 0.0042(15) 0.0008(15) 0.0059(16)
N10 0.021(2) 0.0207(19) 0.016(2) 0.0033(15) 0.0055(15) 0.0090(16)
N8 0.022(2) 0.030(2) 0.015(2) 0.0040(16) 0.0050(15) 0.0147(17)
N7 0.018(2) 0.0220(19) 0.0179(19) 0.0041(16) 0.0025(15) 0.0125(16)
N9 0.014(2) 0.022(2) 0.025(2) 0.0002(16) -0.0021(16) 0.0032(16)
N6 0.020(2) 0.023(2) 0.019(2) -0.0010(16) 0.0008(15) 0.0100(16)
N16 0.0128(19) 0.0188(19) 0.023(2) 0.0016(15) 0.0060(15) 0.0050(15)
N1 0.024(2) 0.0209(19) 0.018(2) 0.0048(15) 0.0088(16) 0.0104(16)
N4 0.021(2) 0.022(2) 0.020(2) 0.0020(16) 0.0024(16) 0.0084(17)
N3 0.023(2) 0.0206(19) 0.019(2) 0.0005(16) 0.0023(16) 0.0088(16)
N13 0.018(2) 0.0200(19) 0.022(2) 0.0028(15) 0.0019(15) 0.0080(16)
N12 0.021(2) 0.0199(19) 0.017(2) -0.0023(16) -0.0005(15) 0.0061(16)
N5 0.020(2) 0.021(2) 0.022(2) 0.0013(16) 0.0003(15) 0.0099(16)
N2 0.023(2) 0.0213(19) 0.017(2) 0.0039(15) 0.0036(15) 0.0096(16)
N18 0.024(2) 0.041(2) 0.028(2) 0.0093(18) 0.0045(17) 0.0211(19)
O4 0.058(2) 0.088(3) 0.039(2) 0.0141(19) 0.0103(18) 0.060(2)
N17 0.025(2) 0.039(2) 0.023(2) 0.0049(17) 0.0082(16) 0.0191(18)
C32 0.023(3) 0.024(2) 0.021(3) 0.0030(19) 0.0043(19) 0.018(2)
C4 0.018(2) 0.017(2) 0.019(2) -0.0021(18) -0.0008(18) 0.0072(19)
C78 0.019(2) 0.022(2) 0.026(3) 0.000(2) 0.003(2) 0.006(2)
C33 0.022(2) 0.021(2) 0.019(2) 0.0025(19) 0.0027(19) 0.016(2)
C34 0.021(3) 0.026(2) 0.026(3) 0.003(2) 0.005(2) 0.014(2)
C14 0.024(3) 0.019(2) 0.024(3) 0.005(2) -0.005(2) 0.007(2)
C42 0.017(2) 0.018(2) 0.027(3) 0.006(2) 0.0023(19) 0.0043(19)
C39 0.018(2) 0.023(2) 0.027(3) 0.004(2) -0.0013(19) 0.014(2)
C43 0.017(2) 0.016(2) 0.022(2) 0.0072(19) 0.0024(19) 0.0036(19)
C73 0.023(3) 0.028(3) 0.030(3) 0.000(2) 0.001(2) 0.014(2)
C23 0.020(2) 0.017(2) 0.032(3) 0.005(2) 0.000(2) 0.0078(19)
C41 0.017(2) 0.018(2) 0.028(3) 0.010(2) 0.0067(19) 0.0092(19)
C54 0.020(3) 0.017(2) 0.031(3) 0.002(2) 0.002(2) 0.003(2)
C72 0.018(2) 0.021(2) 0.019(2) -0.0008(19) 0.0019(19) 0.0057(19)
C5 0.024(3) 0.017(2) 0.019(2) -0.0001(18) 0.0021(19) 0.011(2)
C24 0.020(2) 0.025(3) 0.026(3) 0.002(2) -0.0014(19) 0.010(2)
C2 0.023(3) 0.019(2) 0.026(3) -0.0007(19) 0.005(2) 0.010(2)
C3 0.022(3) 0.032(3) 0.029(3) 0.000(2) 0.002(2) 0.014(2)
C22 0.019(2) 0.023(2) 0.026(3) 0.010(2) 0.0031(19) 0.008(2)
C71 0.023(3) 0.025(2) 0.027(3) 0.004(2) 0.003(2) 0.014(2)
C44 0.018(2) 0.019(2) 0.020(2) 0.0039(19) 0.0015(19) 0.0040(19)
C15 0.016(3) 0.029(3) 0.040(3) 0.014(2) -0.007(2) 0.008(2)
C51 0.028(3) 0.029(3) 0.028(3) 0.000(2) -0.001(2) 0.004(2)
C12 0.045(3) 0.025(3) 0.019(3) -0.001(2) -0.002(2) 0.015(2)
C74 0.036(3) 0.038(3) 0.024(3) 0.000(2) -0.005(2) 0.019(2)
C10 0.023(3) 0.026(2) 0.025(3) 0.002(2) 0.0007(19) 0.013(2)
C38 0.026(3) 0.026(3) 0.030(3) 0.005(2) 0.006(2) 0.012(2)
C49 0.020(2) 0.019(2) 0.027(3) 0.001(2) -0.0044(19) 0.0026(19)
C45 0.029(3) 0.025(3) 0.030(3) 0.006(2) -0.002(2) 0.011(2)
C25 0.029(3) 0.022(2) 0.028(3) 0.003(2) 0.002(2) 0.016(2)
C55 0.022(3) 0.021(2) 0.030(3) 0.003(2) 0.001(2) 0.005(2)
C53 0.019(2) 0.022(2) 0.027(3) 0.003(2) 0.0019(19) 0.007(2)
C47 0.037(3) 0.023(3) 0.019(3) -0.001(2) 0.002(2) 0.003(2)
C77 0.024(3) 0.031(3) 0.029(3) -0.007(2) 0.002(2) 0.013(2)
C6 0.028(3) 0.028(3) 0.032(3) 0.009(2) 0.003(2) 0.009(2)
C52 0.030(3) 0.030(3) 0.030(3) -0.003(2) -0.001(2) -0.007(2)
C21 0.035(3) 0.026(3) 0.031(3) 0.011(2) 0.006(2) 0.011(2)
C13 0.032(3) 0.024(3) 0.037(3) 0.000(2) -0.005(2) 0.007(2)
C46 0.033(3) 0.029(3) 0.025(3) 0.003(2) -0.012(2) 0.007(2)
C35 0.032(3) 0.039(3) 0.028(3) 0.000(2) -0.005(2) 0.021(2)
C48 0.031(3) 0.024(3) 0.032(3) 0.003(2) 0.007(2) 0.008(2)
C20 0.023(3) 0.034(3) 0.029(3) 0.006(2) -0.001(2) 0.012(2)
C57 0.037(3) 0.038(3) 0.035(3) 0.014(2) 0.010(2) 0.015(3)
C9 0.033(3) 0.029(3) 0.028(3) 0.008(2) 0.009(2) 0.015(2)
C75 0.025(3) 0.034(3) 0.040(3) -0.003(2) -0.011(2) 0.014(2)
C29 0.043(3) 0.046(3) 0.038(3) 0.008(3) 0.016(2) 0.029(3)
C36 0.025(3) 0.032(3) 0.038(3) -0.003(2) -0.011(2) 0.011(2)
C26 0.037(3) 0.029(3) 0.039(3) -0.001(2) 0.005(2) 0.011(2)
C37 0.024(3) 0.033(3) 0.045(3) 0.005(2) -0.001(2) 0.014(2)
C19 0.028(3) 0.051(3) 0.042(3) 0.014(3) 0.007(2) 0.022(3)
C76 0.018(3) 0.032(3) 0.046(3) -0.012(2) -0.010(2) 0.010(2)
C11 0.057(4) 0.035(3) 0.027(3) -0.006(2) 0.000(2) 0.015(3)
C30 0.032(3) 0.034(3) 0.035(3) 0.001(2) 0.002(2) 0.019(2)
C56 0.036(3) 0.036(3) 0.028(3) 0.009(2) -0.002(2) 0.011(2)
C8 0.057(4) 0.036(3) 0.024(3) 0.011(2) 0.001(3) 0.015(3)
C40 0.024(3) 0.035(3) 0.036(3) 0.007(2) 0.010(2) 0.012(2)
C7 0.045(3) 0.040(3) 0.030(3) 0.007(2) -0.007(2) 0.011(3)
C81 0.026(3) 0.047(3) 0.039(3) 0.009(3) 0.008(2) 0.010(2)
C59 0.021(3) 0.046(3) 0.038(3) 0.012(2) -0.003(2) 0.000(2)
C80 0.031(3) 0.035(3) 0.038(3) 0.006(2) 0.001(2) 0.005(2)
C16 0.024(3) 0.024(3) 0.075(4) 0.010(3) -0.001(3) 0.008(2)
C28 0.066(4) 0.047(3) 0.034(3) -0.008(3) 0.005(3) 0.035(3)
C87 0.044(3) 0.040(3) 0.042(3) 0.002(3) 0.015(3) 0.011(3)
C1 0.034(3) 0.040(3) 0.037(3) 0.008(2) 0.016(2) 0.021(2)
C83 0.036(3) 0.039(3) 0.086(5) 0.018(3) -0.020(3) 0.010(3)
C27 0.057(4) 0.039(3) 0.047(4) -0.015(3) 0.002(3) 0.017(3)
C31 0.049(3) 0.056(4) 0.052(4) 0.028(3) 0.034(3) 0.026(3)
C79 0.043(3) 0.039(3) 0.038(3) 0.000(3) 0.001(2) 0.014(3)
C58 0.020(3) 0.053(3) 0.047(3) 0.019(3) 0.009(2) 0.005(2)
B1 0.027(3) 0.023(3) 0.019(3) 0.001(2) 0.004(2) 0.012(2)
C18 0.036(3) 0.053(4) 0.074(4) 0.034(3) 0.015(3) 0.030(3)
C17 0.017(3) 0.036(3) 0.091(5) 0.027(3) 0.006(3) 0.005(2)
C86 0.054(4) 0.054(4) 0.042(3) 0.013(3) 0.020(3) 0.032(3)
C82 0.030(3) 0.044(3) 0.059(4) -0.010(3) -0.005(3) 0.014(3)
B2 0.025(3) 0.027(3) 0.014(3) 0.000(2) 0.003(2) 0.009(2)
C88 0.067(4) 0.048(4) 0.052(4) 0.011(3) 0.023(3) 0.031(3)
C50 0.051(3) 0.043(3) 0.024(3) -0.005(2) 0.001(2) -0.007(3)
C84 0.039(3) 0.056(4) 0.048(4) 0.016(3) -0.003(3) 0.011(3)
C85 0.098(5) 0.038(3) 0.030(3) 0.002(3) 0.023(3) 0.021(4)
C70 0.058(4) 0.091(5) 0.099(5) 0.040(4) 0.040(4) 0.055(4)
C90 0.046(4) 0.077(5) 0.028(3) -0.004(3) 0.002(3) -0.007(4)
C89 0.061(5) 0.095(5) 0.042(4) 0.011(4) -0.001(3) 0.044(4)
C96 0.056(8) 0.040(6) 0.035(6) 0.011(4) 0.013(6) 0.030(6)
C91 0.058(7) 0.044(6) 0.035(5) 0.001(4) 0.016(5) 0.034(5)
C94 0.057(8) 0.057(6) 0.055(7) 0.024(5) 0.017(6) 0.032(6)
C93 0.064(7) 0.051(6) 0.038(6) 0.010(5) 0.015(5) 0.041(6)
C95 0.063(8) 0.044(6) 0.043(6) 0.004(5) 0.011(5) 0.028(6)
C92 0.063(7) 0.048(6) 0.034(5) -0.001(4) 0.015(5) 0.037(5)
C91A 0.030(9) 0.034(8) 0.039(10) 0.000(6) 0.007(7) 0.019(7)
C96A 0.034(8) 0.057(8) 0.029(8) -0.008(6) 0.008(7) 0.025(6)
C95A 0.040(9) 0.058(8) 0.056(10) -0.005(7) 0.008(7) 0.017(6)
C94A 0.057(10) 0.060(8) 0.049(10) -0.001(7) 0.017(8) 0.028(7)
C92A 0.045(9) 0.055(9) 0.053(10) 0.008(8) 0.014(7) 0.036(7)
C93A 0.056(11) 0.051(9) 0.062(12) 0.014(8) 0.019(9) 0.031(8)
N14 0.011(8) 0.011(6) 0.019(4) -0.003(5) -0.006(5) -0.002(7)
N15 0.020(2) 0.021(3) 0.021(4) 0.003(2) -0.002(3) 0.008(2)
C61 0.020(2) 0.010(5) 0.019(4) -0.003(4) -0.006(3) 0.000(3)
C63 0.019(3) 0.018(2) 0.019(6) -0.001(4) -0.008(5) 0.005(2)
C60 0.024(3) 0.018(8) 0.021(4) -0.004(5) -0.003(3) 0.003(5)
C62 0.025(3) 0.013(4) 0.020(6) -0.002(5) -0.005(5) 0.004(3)
C64 0.021(3) 0.019(2) 0.024(5) -0.002(4) -0.008(4) 0.007(2)
C69 0.024(5) 0.026(5) 0.031(4) 0.007(4) -0.002(4) 0.014(5)
C68 0.023(6) 0.023(5) 0.030(5) 0.004(4) -0.006(4) 0.012(5)
C67 0.021(5) 0.023(5) 0.035(6) 0.004(4) -0.003(4) 0.013(3)
C65 0.041(6) 0.027(3) 0.055(7) 0.011(4) 0.016(5) 0.019(4)
C66 0.041(5) 0.024(4) 0.058(7) 0.010(4) 0.016(5) 0.019(4)
C60A 0.024(3) 0.018(8) 0.021(4) -0.004(5) -0.003(3) 0.003(5)
C61A 0.020(2) 0.010(5) 0.019(4) -0.003(4) -0.006(3) 0.000(3)
N14A 0.011(8) 0.011(6) 0.019(4) -0.003(5) -0.006(5) -0.002(7)
N15A 0.020(2) 0.021(3) 0.021(4) 0.003(2) -0.002(3) 0.008(2)
C63A 0.019(3) 0.018(2) 0.019(6) -0.001(4) -0.008(5) 0.005(2)
C62A 0.025(3) 0.013(4) 0.020(6) -0.002(5) -0.005(5) 0.004(3)
C64A 0.021(3) 0.019(2) 0.024(5) -0.002(4) -0.008(4) 0.007(2)
C69A 0.045(10) 0.039(9) 0.033(5) 0.011(5) 0.002(5) 0.032(9)
C68A 0.037(9) 0.031(8) 0.040(6) 0.008(6) 0.002(5) 0.022(7)
C67A 0.048(8) 0.032(6) 0.049(6) 0.008(5) -0.003(5) 0.027(6)
C66A 0.048(6) 0.032(6) 0.048(6) 0.008(5) -0.004(5) 0.021(5)
C65A 0.038(6) 0.026(5) 0.039(6) 0.000(4) -0.014(4) 0.013(4)

loop_
_atom_type_symbol
_atom_type_description
_atom_type_scat_dispersion_real
_atom_type_scat_dispersion_imag
_atom_type_scat_source
C C 0.0033 0.0016 'International Tables Vol C Tables 4.2.6.8 and 6.1.1.4'
H H 0.0000 0.0000 'International Tables Vol C Tables 4.2.6.8 and 6.1.1.4'
B B 0.0013 0.0007 'International Tables Vol C Tables 4.2.6.8 and 6.1.1.4'
N N 0.0061 0.0033 'International Tables Vol C Tables 4.2.6.8 and 6.1.1.4'
O O 0.0106 0.0060 'International Tables Vol C Tables 4.2.6.8 and 6.1.1.4'
Zn Zn 0.2839 1.4301 'International Tables Vol C Tables 4.2.6.8 and 6.1.1.4'

loop_
_geom_angle_atom_site_label_1
_geom_angle_atom_site_label_2
_geom_angle_atom_site_label_3
_geom_angle
_geom_angle_site_symmetry_1
_geom_angle_site_symmetry_3
_geom_angle_publ_flag
O1 Zn1 N7 79.92(12) . . ?
O1 Zn1 N6 145.21(12) . . ?
O1 Zn1 N4 91.89(12) . . ?
O1 Zn1 N2 119.96(12) . . ?
N7 Zn1 N4 166.77(12) . . ?
N6 Zn1 N7 96.79(13) . . ?
N6 Zn1 N4 83.97(13) . . ?
N2 Zn1 N7 101.77(13) . . ?
N2 Zn1 N6 94.71(13) . . ?
N2 Zn1 N4 91.31(13) . . ?
O3 Zn2 N11 142.35(13) . . ?
O3 Zn2 N16 80.67(12) . . ?
O3 Zn2 N13 117.01(13) . . ?
O3 Zn2 N15 90.1(5) . . ?
O3 Zn2 N15A 90.2(5) . . ?
N11 Zn2 N16 98.99(13) . . ?
N11 Zn2 N13 98.13(13) . . ?
N11 Zn2 N15 79.9(6) . . ?
N11 Zn2 N15A 79.2(6) . . ?
N16 Zn2 N15 163.4(6) . . ?
N16 Zn2 N15A 162.6(6) . . ?
N13 Zn2 N16 112.28(13) . . ?
N13 Zn2 N15 84.2(6) . . ?
N13 Zn2 N15A 85.0(6) . . ?
C32 O1 Zn1 116.1(2) . . ?
C71 O3 Zn2 116.5(3) . . ?
N9 O2 C31 109.9(3) . . ?
N10 N11 Zn2 114.4(2) . . ?
C43 N11 Zn2 133.1(3) . . ?
C43 N11 N10 106.8(3) . . ?
N11 N10 B2 118.4(3) . . ?
C41 N10 N11 110.0(3) . . ?
C41 N10 B2 130.1(3) . . ?
C33 N8 H8 126.8 . . ?
C33 N8 C34 106.4(3) . . ?
C34 N8 H8 126.8 . . ?
C33 N7 Zn1 111.1(3) . . ?
C33 N7 C39 104.8(3) . . ?
C39 N7 Zn1 144.1(3) . . ?
C32 N9 O2 108.3(3) . . ?
N5 N6 Zn1 114.4(2) . . ?
C24 N6 Zn1 138.8(3) . . ?
C24 N6 N5 106.9(3) . . ?
C78 N16 Zn2 146.4(3) . . ?
C72 N16 Zn2 108.4(3) . . ?
C72 N16 C78 105.2(3) . . ?
N2 N1 B1 118.3(3) . . ?
C2 N1 N2 110.5(3) . . ?
C2 N1 B1 131.2(3) . . ?
N3 N4 Zn1 110.3(2) . . ?
C14 N4 Zn1 137.5(3) . . ?
C14 N4 N3 106.7(3) . . ?
N4 N3 B1 120.2(3) . . ?
C12 N3 N4 109.8(3) . . ?
C12 N3 B1 130.0(4) . . ?
N12 N13 Zn2 115.0(2) . . ?
C53 N13 Zn2 133.2(3) . . ?
C53 N13 N12 107.0(3) . . ?
N13 N12 B2 122.6(3) . . ?
C51 N12 N13 109.2(3) . . ?
C51 N12 B2 127.8(3) . . ?
N6 N5 B1 120.1(3) . . ?
C22 N5 N6 109.5(3) . . ?
C22 N5 B1 130.3(3) . . ?
N1 N2 Zn1 115.6(2) . . ?
C4 N2 Zn1 133.8(3) . . ?
C4 N2 N1 106.7(3) . . ?
C71 N18 O4 108.8(3) . . ?
C70 O4 N18 110.8(4) . . ?
C73 N17 H17 126.6 . . ?
C72 N17 H17 126.6 . . ?
C72 N17 C73 106.8(3) . . ?
O1 C32 N9 128.8(4) . . ?
O1 C32 C33 115.5(3) . . ?
N9 C32 C33 115.6(4) . . ?
N2 C4 C5 120.0(3) . . ?
N2 C4 C3 109.2(4) . . ?
C3 C4 C5 130.7(4) . . ?
C73 C78 N16 108.4(4) . . ?
C77 C78 N16 130.2(4) . . ?
C77 C78 C73 121.3(4) . . ?
N8 C33 C32 129.2(4) . . ?
N7 C33 N8 114.0(4) . . ?
N7 C33 C32 116.8(4) . . ?
N8 C34 C39 105.7(3) . . ?
N8 C34 C35 132.1(4) . . ?
C35 C34 C39 122.2(4) . . ?
N4 C14 C15 121.4(4) . . ?
N4 C14 C13 109.1(4) . . ?
C13 C14 C15 129.3(4) . . ?
C43 C42 H42 126.3 . . ?
C41 C42 H42 126.3 . . ?
C41 C42 C43 107.4(4) . . ?
N7 C39 C34 109.2(3) . . ?
C38 C39 N7 130.2(4) . . ?
C38 C39 C34 120.6(4) . . ?
N11 C43 C42 108.6(4) . . ?
N11 C43 C44 121.5(3) . . ?
C42 C43 C44 129.7(4) . . ?
N17 C73 C78 106.2(4) . . ?
N17 C73 C74 132.0(4) . . ?
C74 C73 C78 121.8(4) . . ?
C24 C23 H23 127.0 . . ?
C22 C23 H23 127.0 . . ?
C22 C23 C24 106.1(4) . . ?
N10 C41 C42 107.2(4) . . ?
N10 C41 C40 122.4(4) . . ?
C42 C41 C40 130.4(4) . . ?
C55 C54 C53 121.3(4) . . ?
C55 C54 C59 117.9(4) . . ?
C59 C54 C53 120.8(4) . . ?
N16 C72 N17 113.3(4) . . ?
N16 C72 C71 117.8(4) . . ?
N17 C72 C71 128.7(4) . . ?
C10 C5 C4 119.8(4) . . ?
C6 C5 C4 122.1(4) . . ?
C6 C5 C10 118.1(4) . . ?
N6 C24 C23 109.6(4) . . ?
N6 C24 C25 121.9(4) . . ?
C23 C24 C25 128.4(4) . . ?
N1 C2 C3 107.3(4) . . ?
N1 C2 C1 123.6(4) . . ?
C3 C2 C1 129.1(4) . . ?
C4 C3 H3 126.8 . . ?
C2 C3 C4 106.3(4) . . ?
C2 C3 H3 126.8 . . ?
N5 C22 C23 107.9(4) . . ?
N5 C22 C21 122.8(4) . . ?
C23 C22 C21 129.2(4) . . ?
O3 C71 N18 127.7(4) . . ?
O3 C71 C72 116.1(4) . . ?
N18 C71 C72 116.1(4) . . ?
C49 C44 C43 121.4(4) . . ?
C49 C44 C45 118.4(4) . . ?
C45 C44 C43 120.2(4) . . ?
C20 C15 C14 121.9(4) . . ?
C20 C15 C16 118.6(4) . . ?
C16 C15 C14 119.5(4) . . ?
N12 C51 C52 108.1(4) . . ?
N12 C51 C50 123.0(4) . . ?
C52 C51 C50 128.9(4) . . ?
N3 C12 C13 107.3(4) . . ?
N3 C12 C11 122.2(4) . . ?
C13 C12 C11 130.5(4) . . ?
C73 C74 H74 121.9 . . ?
C75 C74 C73 116.2(4) . . ?
C75 C74 H74 121.9 . . ?
C5 C10 H10 119.5 . . ?
C9 C10 C5 120.9(4) . . ?
C9 C10 H10 119.5 . . ?
C39 C38 H38 121.3 . . ?
C37 C38 C39 117.4(4) . . ?
C37 C38 H38 121.3 . . ?
C44 C49 H49 119.4 . . ?
C44 C49 C48 121.3(4) . . ?
C48 C49 H49 119.4 . . ?
C44 C45 H45 119.7 . . ?
C46 C45 C44 120.5(4) . . ?
C46 C45 H45 119.7 . . ?
C26 C25 C24 120.0(4) . . ?
C30 C25 C24 122.1(4) . . ?
C30 C25 C26 117.9(4) . . ?
C54 C55 H55 119.6 . . ?
C54 C55 C56 120.7(4) . . ?
C56 C55 H55 119.6 . . ?
N13 C53 C54 121.8(4) . . ?
N13 C53 C52 108.9(4) . . ?
C52 C53 C54 129.3(4) . . ?
C46 C47 H47 120.2 . . ?
C48 C47 H47 120.2 . . ?
C48 C47 C46 119.7(4) . . ?
C78 C77 H77 121.6 . . ?
C76 C77 C78 116.8(4) . . ?
C76 C77 H77 121.6 . . ?
C5 C6 H6 119.7 . . ?
C7 C6 C5 120.7(4) . . ?
C7 C6 H6 119.7 . . ?
C51 C52 C53 106.7(4) . . ?
C51 C52 H52 126.6 . . ?
C53 C52 H52 126.6 . . ?
C22 C21 H21A 109.5 . . ?
C22 C21 H21B 109.5 . . ?
C22 C21 H21C 109.5 . . ?
H21A C21 H21B 109.5 . . ?
H21A C21 H21C 109.5 . . ?
H21B C21 H21C 109.5 . . ?
C14 C13 H13 126.5 . . ?
C12 C13 C14 107.1(4) . . ?
C12 C13 H13 126.5 . . ?
C45 C46 C47 120.5(4) . . ?
C45 C46 H46 119.7 . . ?
C47 C46 H46 119.7 . . ?
C34 C35 H35 122.1 . . ?
C36 C35 C34 115.9(4) . . ?
C36 C35 H35 122.1 . . ?
C49 C48 H48 120.2 . . ?
C47 C48 C49 119.6(4) . . ?
C47 C48 H48 120.2 . . ?
C15 C20 H20 119.3 . . ?
C15 C20 C19 121.5(4) . . ?
C19 C20 H20 119.3 . . ?
C56 C57 H57 120.4 . . ?
C56 C57 C58 119.3(4) . . ?
C58 C57 H57 120.4 . . ?
C10 C9 H9 120.0 . . ?
C8 C9 C10 120.0(4) . . ?
C8 C9 H9 120.0 . . ?
C74 C75 H75 119.0 . . ?
C74 C75 C76 122.0(4) . . ?
C76 C75 H75 119.0 . . ?
C30 C29 H29 120.0 . . ?
C28 C29 H29 120.0 . . ?
C28 C29 C30 120.1(5) . . ?
C35 C36 H36 118.9 . . ?
C35 C36 C37 122.2(4) . . ?
C37 C36 H36 118.9 . . ?
C25 C26 H26 119.5 . . ?
C27 C26 C25 121.0(4) . . ?
C27 C26 H26 119.5 . . ?
C38 C37 C36 121.7(4) . . ?
C38 C37 H37 119.2 . . ?
C36 C37 H37 119.2 . . ?
C20 C19 H19 119.8 . . ?
C18 C19 C20 120.4(5) . . ?
C18 C19 H19 119.8 . . ?
C77 C76 C75 122.0(4) . . ?
C77 C76 H76 119.0 . . ?
C75 C76 H76 119.0 . . ?
C12 C11 H11A 109.5 . . ?
C12 C11 H11B 109.5 . . ?
C12 C11 H11C 109.5 . . ?
H11A C11 H11B 109.5 . . ?
H11A C11 H11C 109.5 . . ?
H11B C11 H11C 109.5 . . ?
C25 C30 C29 120.8(4) . . ?
C25 C30 H30 119.6 . . ?
C29 C30 H30 119.6 . . ?
C55 C56 H56 119.7 . . ?
C57 C56 C55 120.6(4) . . ?
C57 C56 H56 119.7 . . ?
C9 C8 H8A 120.2 . . ?
C7 C8 C9 119.5(4) . . ?
C7 C8 H8A 120.2 . . ?
C41 C40 H40A 109.5 . . ?
C41 C40 H40B 109.5 . . ?
C41 C40 H40C 109.5 . . ?
H40A C40 H40B 109.5 . . ?
H40A C40 H40C 109.5 . . ?
H40B C40 H40C 109.5 . . ?
C6 C7 H7 119.6 . . ?
C8 C7 C6 120.7(4) . . ?
C8 C7 H7 119.6 . . ?
C80 C81 H81 119.7 . . ?
C80 C81 C82 120.7(5) . . ?
C82 C81 H81 119.7 . . ?
C54 C59 H59 119.5 . . ?
C58 C59 C54 121.1(4) . . ?
C58 C59 H59 119.5 . . ?
C81 C80 H80 120.1 . . ?
C79 C80 C81 119.8(5) . . ?
C79 C80 H80 120.1 . . ?
C15 C16 H16 120.6 . . ?
C15 C16 C17 118.9(5) . . ?
C17 C16 H16 120.6 . . ?
C29 C28 H28 120.3 . . ?
C27 C28 C29 119.4(5) . . ?
C27 C28 H28 120.3 . . ?
C86 C87 H87 119.4 . . ?
C88 C87 H87 119.4 . . ?
C88 C87 C86 121.2(5) . . ?
C2 C1 H1A 109.5 . . ?
C2 C1 H1B 109.5 . . ?
C2 C1 H1C 109.5 . . ?
H1A C1 H1B 109.5 . . ?
H1A C1 H1C 109.5 . . ?
H1B C1 H1C 109.5 . . ?
C82 C83 H83 119.5 . . ?
C82 C83 C84 121.1(5) . . ?
C84 C83 H83 119.5 . . ?
C26 C27 H27 119.5 . . ?
C28 C27 C26 120.9(5) . . ?
C28 C27 H27 119.5 . . ?
O2 C31 H31A 109.5 . . ?
O2 C31 H31B 109.5 . . ?
O2 C31 H31C 109.5 . . ?
H31A C31 H31B 109.5 . . ?
H31A C31 H31C 109.5 . . ?
H31B C31 H31C 109.5 . . ?
C80 C79 H79 119.7 . . ?
C80 C79 C84 120.6(5) . . ?
C84 C79 H79 119.7 . . ?
C57 C58 C59 120.4(4) . . ?
C57 C58 H58 119.8 . . ?
C59 C58 H58 119.8 . . ?
N1 B1 H1 109.9 . . ?
N3 B1 N1 108.5(3) . . ?
N3 B1 N5 109.1(3) . . ?
N3 B1 H1 109.9 . . ?
N5 B1 N1 109.6(3) . . ?
N5 B1 H1 109.9 . . ?
C19 C18 H18 120.5 . . ?
C17 C18 C19 118.9(5) . . ?
C17 C18 H18 120.5 . . ?
C16 C17 H17A 119.2 . . ?
C18 C17 C16 121.7(5) . . ?
C18 C17 H17A 119.2 . . ?
C87 C86 H86 119.6 . . ?
C87 C86 C85 120.8(5) . . ?
C85 C86 H86 119.6 . . ?
C81 C82 H82 120.5 . . ?
C83 C82 C81 119.1(5) . . ?
C83 C82 H82 120.5 . . ?
N10 B2 H2A 109.7 . . ?
N10 B2 H2B 110.2 . . ?
N12 B2 N10 110.6(3) . . ?
N12 B2 H2A 109.7 . . ?
N12 B2 H2B 110.2 . . ?
N12 B2 N14A 112.9(13) . . ?
N14 B2 N10 110.6(17) . . ?
N14 B2 N12 106.7(12) . . ?
N14 B2 H2A 109.7 . . ?
N14A B2 N10 102.6(19) . . ?
N14A B2 H2B 110.2 . . ?
C87 C88 H88 119.8 . . ?
C87 C88 C89 120.5(6) . . ?
C89 C88 H88 119.8 . . ?
C51 C50 H50A 109.5 . . ?
C51 C50 H50B 109.5 . . ?
C51 C50 H50C 109.5 . . ?
H50A C50 H50B 109.5 . . ?
H50A C50 H50C 109.5 . . ?
H50B C50 H50C 109.5 . . ?
C83 C84 H84 120.6 . . ?
C79 C84 C83 118.8(5) . . ?
C79 C84 H84 120.6 . . ?
C86 C85 H85 121.2 . . ?
C86 C85 C90 117.6(5) . . ?
C90 C85 H85 121.2 . . ?
O4 C70 H70A 109.5 . . ?
O4 C70 H70B 109.5 . . ?
O4 C70 H70C 109.5 . . ?
H70A C70 H70B 109.5 . . ?
H70A C70 H70C 109.5 . . ?
H70B C70 H70C 109.5 . . ?
C85 C90 H90 120.3 . . ?
C89 C90 C85 119.5(5) . . ?
C89 C90 H90 120.3 . . ?
C88 C89 C90 120.4(6) . . ?
C88 C89 H89 119.8 . . ?
C90 C89 H89 119.8 . . ?
C91 C96 H96 120.2 . . ?
C95 C96 H96 120.2 . . ?
C95 C96 C91 119.6(11) . . ?
C96 C91 H91 119.0 . . ?
C92 C91 C96 122.0(10) . . ?
C92 C91 H91 119.0 . . ?
C93 C94 H94 121.2 . . ?
C93 C94 C95 117.6(11) . . ?
C95 C94 H94 121.2 . . ?
C94 C93 H93 119.1 . . ?
C94 C93 C92 121.7(10) . . ?
C92 C93 H93 119.1 . . ?
C96 C95 C94 121.1(11) . . ?
C96 C95 H95 119.4 . . ?
C94 C95 H95 119.4 . . ?
C91 C92 C93 118.0(10) . . ?
C91 C92 H92 121.0 . . ?
C93 C92 H92 121.0 . . ?
C96A C91A H91A 120.6 . . ?
C96A C91A C92A 118.9(17) . . ?
C92A C91A H91A 120.6 . . ?
C91A C96A H96A 118.6 . . ?
C91A C96A C95A 123(2) . . ?
C95A C96A H96A 118.6 . . ?
C96A C95A H95A 120.9 . . ?
C94A C95A C96A 118.1(17) . . ?
C94A C95A H95A 120.9 . . ?
C95A C94A H94A 119.4 . . ?
C95A C94A C93A 121.2(17) . . ?
C93A C94A H94A 119.4 . . ?
C91A C92A H92A 120.3 . . ?
C93A C92A C91A 119.4(17) . . ?
C93A C92A H92A 120.3 . . ?
C94A C93A H93A 120.3 . . ?
C92A C93A C94A 119.3(19) . . ?
C92A C93A H93A 120.3 . . ?
N15 N14 B2 117(2) . . ?
N15 N14 C61 108(2) . . ?
C61 N14 B2 131(2) . . ?
N14 N15 Zn2 110.1(19) . . ?
C63 N15 Zn2 137.9(14) . . ?
C63 N15 N14 104.2(17) . . ?
N14 C61 C60 118.0(17) . . ?
C62 C61 N14 107.8(17) . . ?
C62 C61 C60 134.2(16) . . ?
N15 C63 C64 124.2(12) . . ?
C62 C63 N15 110.4(14) . . ?
C62 C63 C64 125.3(13) . . ?
C61 C60 H60A 109.5 . . ?
C61 C60 H60B 109.5 . . ?
C61 C60 H60C 109.5 . . ?
H60A C60 H60B 109.5 . . ?
H60A C60 H60C 109.5 . . ?
H60B C60 H60C 109.5 . . ?
C61 C62 C63 108.6(14) . . ?
C61 C62 H62 125.7 . . ?
C63 C62 H62 125.7 . . ?
C69 C64 C63 122.9(12) . . ?
C65 C64 C63 119.1(12) . . ?
C65 C64 C69 117.9(12) . . ?
C64 C69 H69 119.8 . . ?
C68 C69 C64 120.5(11) . . ?
C68 C69 H69 119.8 . . ?
C69 C68 H68 119.4 . . ?
C69 C68 C67 121.1(11) . . ?
C67 C68 H68 119.4 . . ?
C68 C67 H67 120.5 . . ?
C68 C67 C66 119.0(11) . . ?
C66 C67 H67 120.5 . . ?
C64 C65 H65 119.5 . . ?
C66 C65 C64 121.0(10) . . ?
C66 C65 H65 119.5 . . ?
C67 C66 C65 120.4(9) . . ?
C67 C66 H66 119.8 . . ?
C65 C66 H66 119.8 . . ?
H60D C60A H60E 109.5 . . ?
H60D C60A H60F 109.5 . . ?
H60E C60A H60F 109.5 . . ?
C61A C60A H60D 109.5 . . ?
C61A C60A H60E 109.5 . . ?
C61A C60A H60F 109.5 . . ?
N14A C61A C60A 129(2) . . ?
N14A C61A C62A 105.0(18) . . ?
C62A C61A C60A 125.7(17) . . ?
C61A N14A B2 121(2) . . ?
C61A N14A N15A 112(3) . . ?
N15A N14A B2 124(2) . . ?
N14A N15A Zn2 99(2) . . ?
C63A N15A Zn2 146.5(16) . . ?
C63A N15A N14A 106.9(19) . . ?
N15A C63A C62A 109.3(15) . . ?
N15A C63A C64A 123.0(14) . . ?
C62A C63A C64A 127.6(13) . . ?
C61A C62A C63A 105.5(14) . . ?
C61A C62A H62A 127.2 . . ?
C63A C62A H62A 127.2 . . ?
C69A C64A C63A 122.6(12) . . ?
C69A C64A C65A 117.7(12) . . ?
C65A C64A C63A 119.6(11) . . ?
C64A C69A H69A 119.3 . . ?
C64A C69A C68A 121.4(13) . . ?
C68A C69A H69A 119.3 . . ?
C69A C68A H68A 120.5 . . ?
C67A C68A C69A 119.0(13) . . ?
C67A C68A H68A 120.5 . . ?
C68A C67A H67A 120.4 . . ?
C66A C67A C68A 119.2(13) . . ?
C66A C67A H67A 120.4 . . ?
C67A C66A H66A 119.5 . . ?
C67A C66A C65A 121.1(11) . . ?
C65A C66A H66A 119.5 . . ?
C64A C65A H65A 119.3 . . ?
C66A C65A C64A 121.4(11) . . ?
C66A C65A H65A 119.3 . . ?

loop_
_geom_bond_atom_site_label_1
_geom_bond_atom_site_label_2
_geom_bond_distance
_geom_bond_site_symmetry_2
_geom_bond_publ_flag
Zn1 O1 2.003(3) . ?
Zn1 N7 2.093(3) . ?
Zn1 N6 2.070(3) . ?
Zn1 N4 2.156(3) . ?
Zn1 N2 2.034(3) . ?
Zn2 O3 1.952(3) . ?
Zn2 N11 2.004(3) . ?
Zn2 N16 2.128(4) . ?
Zn2 N13 2.011(3) . ?
Zn2 N15 2.474(19) . ?
Zn2 N15A 2.72(2) . ?
O1 C32 1.282(5) . ?
O3 C71 1.283(5) . ?
O2 N9 1.418(4) . ?
O2 C31 1.437(5) . ?
N11 N10 1.371(4) . ?
N11 C43 1.346(5) . ?
N10 C41 1.353(5) . ?
N10 B2 1.562(6) . ?
N8 H8 0.8800 . ?
N8 C33 1.341(5) . ?
N8 C34 1.388(5) . ?
N7 C33 1.320(5) . ?
N7 C39 1.388(5) . ?
N9 C32 1.307(5) . ?
N6 N5 1.376(4) . ?
N6 C24 1.345(5) . ?
N16 C78 1.406(5) . ?
N16 C72 1.320(5) . ?
N1 N2 1.367(4) . ?
N1 C2 1.344(5) . ?
N1 B1 1.548(6) . ?
N4 N3 1.376(4) . ?
N4 C14 1.345(5) . ?
N3 C12 1.355(5) . ?
N3 B1 1.537(6) . ?
N13 N12 1.374(4) . ?
N13 C53 1.351(5) . ?
N12 C51 1.343(5) . ?
N12 B2 1.545(5) . ?
N5 C22 1.360(5) . ?
N5 B1 1.544(6) . ?
N2 C4 1.342(5) . ?
N18 O4 1.433(4) . ?
N18 C71 1.307(5) . ?
O4 C70 1.394(6) . ?
N17 H17 0.8800 . ?
N17 C73 1.385(5) . ?
N17 C72 1.350(5) . ?
C32 C33 1.481(6) . ?
C4 C5 1.472(5) . ?
C4 C3 1.396(5) . ?
C78 C73 1.399(6) . ?
C78 C77 1.388(6) . ?
C34 C39 1.400(5) . ?
C34 C35 1.395(6) . ?
C14 C15 1.479(6) . ?
C14 C13 1.389(6) . ?
C42 H42 0.9500 . ?
C42 C43 1.395(5) . ?
C42 C41 1.363(6) . ?
C39 C38 1.387(5) . ?
C43 C44 1.465(5) . ?
C73 C74 1.392(6) . ?
C23 H23 0.9500 . ?
C23 C24 1.401(5) . ?
C23 C22 1.377(6) . ?
C41 C40 1.499(6) . ?
C54 C55 1.379(6) . ?
C54 C53 1.470(6) . ?
C54 C59 1.384(6) . ?
C72 C71 1.459(6) . ?
C5 C10 1.392(5) . ?
C5 C6 1.386(6) . ?
C24 C25 1.471(6) . ?
C2 C3 1.381(6) . ?
C2 C1 1.501(5) . ?
C3 H3 0.9500 . ?
C22 C21 1.495(5) . ?
C44 C49 1.387(5) . ?
C44 C45 1.389(5) . ?
C15 C20 1.372(6) . ?
C15 C16 1.398(6) . ?
C51 C52 1.375(6) . ?
C51 C50 1.492(6) . ?
C12 C13 1.373(6) . ?
C12 C11 1.489(6) . ?
C74 H74 0.9500 . ?
C74 C75 1.382(6) . ?
C10 H10 0.9500 . ?
C10 C9 1.380(6) . ?
C38 H38 0.9500 . ?
C38 C37 1.372(6) . ?
C49 H49 0.9500 . ?
C49 C48 1.389(6) . ?
C45 H45 0.9500 . ?
C45 C46 1.381(6) . ?
C25 C26 1.393(6) . ?
C25 C30 1.388(6) . ?
C55 H55 0.9500 . ?
C55 C56 1.391(6) . ?
C53 C52 1.380(6) . ?
C47 H47 0.9500 . ?
C47 C46 1.385(6) . ?
C47 C48 1.377(6) . ?
C77 H77 0.9500 . ?
C77 C76 1.374(6) . ?
C6 H6 0.9500 . ?
C6 C7 1.377(6) . ?
C52 H52 0.9500 . ?
C21 H21A 0.9800 . ?
C21 H21B 0.9800 . ?
C21 H21C 0.9800 . ?
C13 H13 0.9500 . ?
C46 H46 0.9500 . ?
C35 H35 0.9500 . ?
C35 C36 1.378(6) . ?
C48 H48 0.9500 . ?
C20 H20 0.9500 . ?
C20 C19 1.385(6) . ?
C57 H57 0.9500 . ?
C57 C56 1.365(6) . ?
C57 C58 1.371(6) . ?
C9 H9 0.9500 . ?
C9 C8 1.379(6) . ?
C75 H75 0.9500 . ?
C75 C76 1.393(6) . ?
C29 H29 0.9500 . ?
C29 C30 1.389(6) . ?
C29 C28 1.387(7) . ?
C36 H36 0.9500 . ?
C36 C37 1.394(6) . ?
C26 H26 0.9500 . ?
C26 C27 1.377(6) . ?
C37 H37 0.9500 . ?
C19 H19 0.9500 . ?
C19 C18 1.372(6) . ?
C76 H76 0.9500 . ?
C11 H11A 0.9800 . ?
C11 H11B 0.9800 . ?
C11 H11C 0.9800 . ?
C30 H30 0.9500 . ?
C56 H56 0.9500 . ?
C8 H8A 0.9500 . ?
C8 C7 1.371(6) . ?
C40 H40A 0.9800 . ?
C40 H40B 0.9800 . ?
C40 H40C 0.9800 . ?
C7 H7 0.9500 . ?
C81 H81 0.9500 . ?
C81 C80 1.374(6) . ?
C81 C82 1.380(7) . ?
C59 H59 0.9500 . ?
C59 C58 1.383(6) . ?
C80 H80 0.9500 . ?
C80 C79 1.369(6) . ?
C16 H16 0.9500 . ?
C16 C17 1.405(7) . ?
C28 H28 0.9500 . ?
C28 C27 1.363(7) . ?
C87 H87 0.9500 . ?
C87 C86 1.361(7) . ?
C87 C88 1.342(7) . ?
C1 H1A 0.9800 . ?
C1 H1B 0.9800 . ?
C1 H1C 0.9800 . ?
C83 H83 0.9500 . ?
C83 C82 1.365(7) . ?
C83 C84 1.388(7) . ?
C27 H27 0.9500 . ?
C31 H31A 0.9800 . ?
C31 H31B 0.9800 . ?
C31 H31C 0.9800 . ?
C79 H79 0.9500 . ?
C79 C84 1.378(7) . ?
C58 H58 0.9500 . ?
B1 H1 1.0000 . ?
C18 H18 0.9500 . ?
C18 C17 1.363(7) . ?
C17 H17A 0.9500 . ?
C86 H86 0.9500 . ?
C86 C85 1.370(7) . ?
C82 H82 0.9500 . ?
B2 H2A 1.0000 . ?
B2 H2B 1.0000 . ?
B2 N14 1.52(3) . ?
B2 N14A 1.56(3) . ?
C88 H88 0.9500 . ?
C88 C89 1.344(7) . ?
C50 H50A 0.9800 . ?
C50 H50B 0.9800 . ?
C50 H50C 0.9800 . ?
C84 H84 0.9500 . ?
C85 H85 0.9500 . ?
C85 C90 1.412(8) . ?
C70 H70A 0.9800 . ?
C70 H70B 0.9800 . ?
C70 H70C 0.9800 . ?
C90 H90 0.9500 . ?
C90 C89 1.383(8) . ?
C89 H89 0.9500 . ?
C96 H96 0.9500 . ?
C96 C91 1.381(14) . ?
C96 C95 1.360(15) . ?
C91 H91 0.9500 . ?
C91 C92 1.362(13) . ?
C94 H94 0.9500 . ?
C94 C93 1.379(16) . ?
C94 C95 1.411(16) . ?
C93 H93 0.9500 . ?
C93 C92 1.406(14) . ?
C95 H95 0.9500 . ?
C92 H92 0.9500 . ?
C91A H91A 0.9500 . ?
C91A C96A 1.35(2) . ?
C91A C92A 1.42(2) . ?
C96A H96A 0.9500 . ?
C96A C95A 1.37(2) . ?
C95A H95A 0.9500 . ?
C95A C94A 1.35(2) . ?
C94A H94A 0.9500 . ?
C94A C93A 1.41(3) . ?
C92A H92A 0.9500 . ?
C92A C93A 1.35(2) . ?
C93A H93A 0.9500 . ?
N14 N15 1.41(3) . ?
N14 C61 1.42(4) . ?
N15 C63 1.39(2) . ?
C61 C60 1.49(2) . ?
C61 C62 1.334(17) . ?
C63 C62 1.377(16) . ?
C63 C64 1.488(19) . ?
C60 H60A 0.9800 . ?
C60 H60B 0.9800 . ?
C60 H60C 0.9800 . ?
C62 H62 0.9500 . ?
C64 C69 1.400(16) . ?
C64 C65 1.389(16) . ?
C69 H69 0.9500 . ?
C69 C68 1.372(14) . ?
C68 H68 0.9500 . ?
C68 C67 1.379(15) . ?
C67 H67 0.9500 . ?
C67 C66 1.379(14) . ?
C65 H65 0.9500 . ?
C65 C66 1.382(12) . ?
C66 H66 0.9500 . ?
C60A H60D 0.9800 . ?
C60A H60E 0.9800 . ?
C60A H60F 0.9800 . ?
C60A C61A 1.51(2) . ?
C61A N14A 1.34(4) . ?
C61A C62A 1.41(2) . ?
N14A N15A 1.35(3) . ?
N15A C63A 1.32(2) . ?
C63A C62A 1.417(18) . ?
C63A C64A 1.47(2) . ?
C62A H62A 0.9500 . ?
C64A C69A 1.357(17) . ?
C64A C65A 1.421(16) . ?
C69A H69A 0.9500 . ?
C69A C68A 1.432(18) . ?
C68A H68A 0.9500 . ?
C68A C67A 1.407(18) . ?
C67A H67A 0.9500 . ?
C67A C66A 1.368(17) . ?
C66A H66A 0.9500 . ?
C66A C65A 1.375(13) . ?
C65A H65A 0.9500 . ?
